data_8104661
loop_
_publ_author_name
'Xu, Xi-Ting'
'Dong, Tong-Min'
'Song, Wei'
'Zhong, Kai-Long'

_publ_section_title
;
 Crystal structure of poly[bis[\m
 3-1,3,5-tris[(1H-imidazol-1-yl)methyl]benzene-\k 3
 N:N&#x2032;:N&#x2033;]nickel(II)] hexafluorosilicate, C36H36N12NiSiF6
;
_journal_issue 5
_journal_name_full 'Zeitschrift f\"ur Kristallographie - New Crystal Structures'
_journal_page_first 1043
_journal_page_last 1045
_journal_paper_doi 10.1515/ncrs-2021-0195
_journal_volume 236
_journal_year 2021
_chemical_formula_moiety 'C36 H36 N12 Ni, F6 Si'
_chemical_formula_sum 'C36 H36 F6 N12 Ni Si'
_chemical_formula_weight 837.57
_space_group_crystal_system trigonal
_space_group_IT_number 147
_space_group_name_Hall '-P 3'
_space_group_name_H-M_alt 'P -3'
_atom_sites_solution_hydrogens geom
_cell_angle_alpha 90
_cell_angle_beta 90
_cell_angle_gamma 120
_cell_formula_units_Z 1
_cell_length_a 9.5965(3)
_cell_length_b 9.5965(3)
_cell_length_c 11.8821(8)
_cell_measurement_reflns_used 4953
_cell_measurement_temperature 223.15
_cell_measurement_theta_max 27.72
_cell_measurement_theta_min 3.23
_cell_volume 947.65(8)
_computing_cell_refinement 'CrystalClear '
_computing_data_collection 'CrystalClear (Rigaku Inc., 2007)'
_computing_data_reduction 'CrystalClear '
_computing_molecular_graphics 'XP in SHELXTL'
_computing_publication_material SHELXTL
_computing_structure_refinement 'SHELXL-2014/7 (Sheldrick, 2014)'
_computing_structure_solution 'SHELXS-2014/7 (Sheldrick, 2014)'
_diffrn_ambient_temperature 223.15
_diffrn_detector_area_resol_mean 28.5714
_diffrn_measured_fraction_theta_full 0.997
_diffrn_measured_fraction_theta_max 0.997
_diffrn_measurement_device_type 'Rigaku Mercury CCD'
_diffrn_measurement_method 'Graphite Monochromator'
_diffrn_radiation_type MoK\a
_diffrn_radiation_wavelength 0.71073
_diffrn_reflns_av_R_equivalents 0.0466
_diffrn_reflns_av_unetI/netI 0.0301
_diffrn_reflns_Laue_measured_fraction_full 0.997
_diffrn_reflns_Laue_measured_fraction_max 0.997
_diffrn_reflns_limit_h_max 11
_diffrn_reflns_limit_h_min -10
_diffrn_reflns_limit_k_max 11
_diffrn_reflns_limit_k_min -11
_diffrn_reflns_limit_l_max 14
_diffrn_reflns_limit_l_min -12
_diffrn_reflns_number 7417
_diffrn_reflns_point_group_measured_fraction_full 0.997
_diffrn_reflns_point_group_measured_fraction_max 0.997
_diffrn_reflns_theta_full 25.242
_diffrn_reflns_theta_max 25.315
_diffrn_reflns_theta_min 1.714
_diffrn_source 'fine-focus sealed tube'
_exptl_absorpt_coefficient_mu 0.618
_exptl_absorpt_correction_T_max 1.00000
_exptl_absorpt_correction_T_min 0.75083
_exptl_absorpt_correction_type multi-scan
_exptl_absorpt_process_details '(REQAB: Jacobson, 1998)'
_exptl_crystal_colour 'pale green'
_exptl_crystal_density_diffrn 1.468
_exptl_crystal_description block
_exptl_crystal_F_000 432
_exptl_crystal_size_max 0.35
_exptl_crystal_size_mid 0.30
_exptl_crystal_size_min 0.25
_refine_diff_density_max 0.226
_refine_diff_density_min -0.667
_refine_diff_density_rms 0.060
_refine_ls_extinction_coef .
_refine_ls_extinction_method none
_refine_ls_goodness_of_fit_ref 1.259
_refine_ls_hydrogen_treatment constr
_refine_ls_matrix_type full
_refine_ls_number_parameters 86
_refine_ls_number_reflns 1166
_refine_ls_number_restraints 0
_refine_ls_restrained_S_all 1.259
_refine_ls_R_factor_all 0.0454
_refine_ls_R_factor_gt 0.0437
_refine_ls_shift/su_max 0.000
_refine_ls_shift/su_mean 0.000
_refine_ls_structure_factor_coef Fsqd
_refine_ls_weighting_details 'w=1/[\s^2^(Fo^2^)+(0.0118P)^2^+1.4772P] where P=(Fo^2^+2Fc^2^)/3'
_refine_ls_weighting_scheme calc
_refine_ls_wR_factor_gt 0.1068
_refine_ls_wR_factor_ref 0.1076
_reflns_Friedel_coverage 0.000
_reflns_Friedel_fraction_full .
_reflns_Friedel_fraction_max .
_reflns_number_gt 1127
_reflns_number_total 1166
_reflns_threshold_expression 'I > 2\s(I)'
_cod_data_source_file suppl_j_ncrs-2021-0195_suppl.cif
_cod_data_source_block P
_cod_original_cell_volume 947.65(9)
_cod_database_code 8104661
_shelx_space_group_comment
;
The symmetry employed for this shelxl refinement is uniquely defined
by the following loop, which should always be used as a source of
symmetry information in preference to the above space-group names.
They are only intended as comments.
;

loop_
_space_group_symop_operation_xyz
'x, y, z'
'-y, x-y, z'
'-x+y, -x, z'
'-x, -y, -z'
'y, -x+y, -z'
'x-y, x, -z'

loop_
_atom_site_label
_atom_site_type_symbol
_atom_site_fract_x
_atom_site_fract_y
_atom_site_fract_z
_atom_site_U_iso_or_equiv
_atom_site_adp_type
_atom_site_occupancy
_atom_site_site_symmetry_order
_atom_site_calc_flag
_atom_site_refinement_flags_posn
_atom_site_refinement_flags_adp
_atom_site_refinement_flags_occupancy
_atom_site_disorder_assembly
_atom_site_disorder_group
Ni1 Ni 1.0000 1.0000 0.5000 0.0310(3) Uani 1 6 d S T P . .
N1 N 0.8334(3) 0.7999(3) 0.40192(19) 0.0262(5) Uani 1 1 d . . . . .
N2 N 0.6791(3) 0.6499(3) 0.26231(19) 0.0264(5) Uani 1 1 d . . . . .
C1 C 0.7939(3) 0.7973(3) 0.2952(2) 0.0258(6) Uani 1 1 d . . . . .
H1A H 0.8402 0.8868 0.2483 0.031 Uiso 1 1 calc R U . . .
C2 C 0.7347(4) 0.6446(4) 0.4393(3) 0.0338(7) Uani 1 1 d . . . . .
H2A H 0.7339 0.6089 0.5122 0.041 Uiso 1 1 calc R U . . .
C3 C 0.6395(4) 0.5521(4) 0.3549(3) 0.0355(7) Uani 1 1 d . . . . .
H3A H 0.5623 0.4435 0.3587 0.043 Uiso 1 1 calc R U . . .
C4 C 0.6040(4) 0.6104(4) 0.1498(2) 0.0299(7) Uani 1 1 d . . . . .
H4A H 0.5678 0.4986 0.1326 0.036 Uiso 1 1 calc R U . . .
H4B H 0.6829 0.6766 0.0936 0.036 Uiso 1 1 calc R U . . .
C5 C 0.4628(3) 0.6387(3) 0.1449(2) 0.0255(6) Uani 1 1 d . . . . .
C6 C 0.3060(3) 0.5105(3) 0.1445(2) 0.0273(6) Uani 1 1 d . . . . .
H6A H 0.2875 0.4057 0.1440 0.033 Uiso 1 1 calc R U . . .
Si1 Si 0.0000 0.0000 0.0000 0.0210(4) Uani 1 6 d S T P . .
F1 F 0.15265(19) 0.13278(19) 0.08142(13) 0.0292(4) Uani 1 1 d . . . . .

loop_
_atom_site_aniso_label
_atom_site_aniso_U_11
_atom_site_aniso_U_22
_atom_site_aniso_U_33
_atom_site_aniso_U_23
_atom_site_aniso_U_13
_atom_site_aniso_U_12
Ni1 0.0340(4) 0.0340(4) 0.0249(5) 0.000 0.000 0.01700(19)
N1 0.0266(12) 0.0277(13) 0.0230(12) -0.0009(10) 0.0008(10) 0.0126(11)
N2 0.0261(12) 0.0266(12) 0.0276(12) -0.0042(10) -0.0018(10) 0.0141(10)
C1 0.0251(14) 0.0250(14) 0.0251(14) -0.0009(11) 0.0010(11) 0.0108(12)
C2 0.0343(17) 0.0310(16) 0.0333(16) 0.0064(13) 0.0001(13) 0.0142(14)
C3 0.0342(17) 0.0243(15) 0.0446(19) 0.0039(13) -0.0012(14) 0.0122(13)
C4 0.0281(15) 0.0321(16) 0.0317(16) -0.0114(12) -0.0059(12) 0.0166(13)
C5 0.0256(14) 0.0287(15) 0.0231(14) -0.0048(11) -0.0022(11) 0.0142(12)
C6 0.0308(15) 0.0241(15) 0.0279(15) -0.0025(11) -0.0045(12) 0.0145(12)
Si1 0.0228(6) 0.0228(6) 0.0172(8) 0.000 0.000 0.0114(3)
F1 0.0290(9) 0.0287(9) 0.0265(9) -0.0048(7) -0.0047(7) 0.0119(7)

loop_
_atom_type_symbol
_atom_type_description
_atom_type_scat_dispersion_real
_atom_type_scat_dispersion_imag
_atom_type_scat_source
C C 0.0033 0.0016 'International Tables Vol C Tables 4.2.6.8 and 6.1.1.4'
H H 0.0000 0.0000 'International Tables Vol C Tables 4.2.6.8 and 6.1.1.4'
N N 0.0061 0.0033 'International Tables Vol C Tables 4.2.6.8 and 6.1.1.4'
F F 0.0171 0.0103 'International Tables Vol C Tables 4.2.6.8 and 6.1.1.4'
Si Si 0.0817 0.0704 'International Tables Vol C Tables 4.2.6.8 and 6.1.1.4'
Ni Ni 0.3393 1.1124 'International Tables Vol C Tables 4.2.6.8 and 6.1.1.4'

loop_
_geom_angle_atom_site_label_1
_geom_angle_atom_site_label_2
_geom_angle_atom_site_label_3
_geom_angle
_geom_angle_site_symmetry_1
_geom_angle_site_symmetry_3
N1 Ni1 N1 180.0 . 4_776
N1 Ni1 N1 87.11(8) . 6_656
N1 Ni1 N1 92.89(8) 4_776 6_656
N1 Ni1 N1 92.89(8) . 2_765
N1 Ni1 N1 87.11(8) 4_776 2_765
N1 Ni1 N1 87.11(8) 6_656 2_765
N1 Ni1 N1 87.11(8) . 5_566
N1 Ni1 N1 92.89(8) 4_776 5_566
N1 Ni1 N1 92.89(8) 6_656 5_566
N1 Ni1 N1 180.0 2_765 5_566
N1 Ni1 N1 92.89(8) . 3_675
N1 Ni1 N1 87.11(8) 4_776 3_675
N1 Ni1 N1 180.00(10) 6_656 3_675
N1 Ni1 N1 92.89(8) 2_765 3_675
N1 Ni1 N1 87.11(8) 5_566 3_675
C1 N1 C2 104.7(2) . .
C1 N1 Ni1 128.48(19) . .
C2 N1 Ni1 126.75(19) . .
C1 N2 C3 106.7(2) . .
C1 N2 C4 124.9(2) . .
C3 N2 C4 128.2(2) . .
N1 C1 N2 112.1(2) . .
N1 C1 H1A 124.0 . .
N2 C1 H1A 124.0 . .
C3 C2 N1 110.2(3) . .
C3 C2 H2A 124.9 . .
N1 C2 H2A 124.9 . .
C2 C3 N2 106.4(3) . .
C2 C3 H3A 126.8 . .
N2 C3 H3A 126.8 . .
N2 C4 C5 110.8(2) . .
N2 C4 H4A 109.5 . .
C5 C4 H4A 109.5 . .
N2 C4 H4B 109.5 . .
C5 C4 H4B 109.5 . .
H4A C4 H4B 108.1 . .
C6 C5 C6 119.3(3) . 2_665
C6 C5 C4 120.9(3) . .
C6 C5 C4 119.8(3) 2_665 .
C5 C6 C5 120.7(3) . 3_565
C5 C6 H6A 119.6 . .
C5 C6 H6A 119.6 3_565 .
F1 Si1 F1 180.0 . 4
F1 Si1 F1 89.69(8) . 6
F1 Si1 F1 90.31(8) 4 6
F1 Si1 F1 90.31(8) . 3
F1 Si1 F1 89.69(8) 4 3
F1 Si1 F1 180.00(13) 6 3
F1 Si1 F1 90.31(8) . 2
F1 Si1 F1 89.69(8) 4 2
F1 Si1 F1 89.69(8) 6 2
F1 Si1 F1 90.31(8) 3 2
F1 Si1 F1 89.69(8) . 5
F1 Si1 F1 90.31(8) 4 5
F1 Si1 F1 90.31(8) 6 5
F1 Si1 F1 89.69(8) 3 5
F1 Si1 F1 180.00(11) 2 5

loop_
_geom_bond_atom_site_label_1
_geom_bond_atom_site_label_2
_geom_bond_distance
_geom_bond_site_symmetry_2
_geom_bond_publ_flag
Ni1 N1 2.129(2) . y
Ni1 N1 2.129(2) 4_776 y
Ni1 N1 2.129(2) 6_656 y
Ni1 N1 2.129(2) 2_765 y
Ni1 N1 2.129(2) 5_566 y
Ni1 N1 2.129(2) 3_675 y
N1 C1 1.320(4) . ?
N1 C2 1.380(4) . ?
N2 C1 1.345(4) . ?
N2 C3 1.370(4) . ?
N2 C4 1.476(3) . ?
C1 H1A 0.9300 . ?
C2 C3 1.348(4) . ?
C2 H2A 0.9300 . ?
C3 H3A 0.9300 . ?
C4 C5 1.510(4) . ?
C4 H4A 0.9700 . ?
C4 H4B 0.9700 . ?
C5 C6 1.387(4) . ?
C5 C6 1.395(4) 2_665 ?
C6 C5 1.395(4) 3_565 ?
C6 H6A 0.9300 . ?
Si1 F1 1.6849(15) . ?
Si1 F1 1.6849(15) 4 ?
Si1 F1 1.6849(15) 6 ?
Si1 F1 1.6849(15) 3 ?
Si1 F1 1.6849(15) 2 ?
Si1 F1 1.6849(15) 5 ?

loop_
_geom_hbond_atom_site_label_D
_geom_hbond_atom_site_label_H
_geom_hbond_atom_site_label_A
_geom_hbond_distance_DH
_geom_hbond_distance_HA
_geom_hbond_distance_DA
_geom_hbond_angle_DHA
_geom_hbond_site_symmetry_A
C1 H1A F1 0.93 2.30 3.164(3) 154.0 2_665
C1 H1A F1 0.93 2.53 3.003(3) 112.1 3_665
C4 H4B F1 0.97 2.48 3.264(3) 137.4 3_665

loop_
_geom_torsion_atom_site_label_1
_geom_torsion_atom_site_label_2
_geom_torsion_atom_site_label_3
_geom_torsion_atom_site_label_4
_geom_torsion
_geom_torsion_site_symmetry_1
_geom_torsion_site_symmetry_2
_geom_torsion_site_symmetry_3
_geom_torsion_site_symmetry_4
C2 N1 C1 N2 -1.1(3) . . . .
Ni1 N1 C1 N2 -177.48(17) . . . .
C3 N2 C1 N1 1.4(3) . . . .
C4 N2 C1 N1 176.7(2) . . . .
C1 N1 C2 C3 0.4(3) . . . .
Ni1 N1 C2 C3 176.9(2) . . . .
N1 C2 C3 N2 0.4(4) . . . .
C1 N2 C3 C2 -1.1(3) . . . .
C4 N2 C3 C2 -176.1(3) . . . .
C1 N2 C4 C5 -86.8(3) . . . .
C3 N2 C4 C5 87.5(3) . . . .
N2 C4 C5 C6 -106.1(3) . . . .
N2 C4 C5 C6 71.8(3) . . . 2_665
C6 C5 C6 C5 -0.7(6) 2_665 . . 3_565
C4 C5 C6 C5 177.23(18) . . . 3_565
